data_1503615
loop_
_publ_author_name
'Sankar, Kuppusamy'
'Rahman, Hasibur'
'Das, Pragna P.'
'Bhimireddy, Eswar'
'Sridhar, B.'
'Mohapatra, Debendra K.'

_publ_section_title
;
 Practical syntheses of proposed and revised manzacidin B and their
 congeners.
;
_journal_issue 4
_journal_name_full 'Organic letters'
_journal_page_first 1082
_journal_page_last 1085
_journal_paper_doi 10.1021/ol203466m
_journal_volume 14
_journal_year 2012
_chemical_formula_moiety 'C14 H25 N O4'
_chemical_formula_sum 'C14 H25 N O4'
_chemical_formula_weight 271.35
_chemical_name_systematic
; 
 ? 
;
_space_group_IT_number 2
_symmetry_cell_setting triclinic
_symmetry_space_group_name_Hall '-P 1'
_symmetry_space_group_name_H-M 'P -1'
_atom_sites_solution_hydrogens geom
_atom_sites_solution_primary direct
_atom_sites_solution_secondary difmap
_audit_creation_method SHELXL-97
_cell_angle_alpha 84.8260(10)
_cell_angle_beta 72.3680(10)
_cell_angle_gamma 65.4330(10)
_cell_formula_units_Z 2
_cell_length_a 9.3943(8)
_cell_length_b 9.5053(8)
_cell_length_c 10.3313(9)
_cell_measurement_reflns_used 3750
_cell_measurement_temperature 294(2)
_cell_measurement_theta_max 26.14
_cell_measurement_theta_min 2.36
_cell_volume 798.93(12)
_computing_cell_refinement 'SAINT (Bruker, 2001)'
_computing_data_collection 'SMART (Bruker, 2001)'
_computing_data_reduction SAINT
_computing_molecular_graphics 'SHELXTL/PC (Sheldrick, 1990)'
_computing_publication_material SHELXL97
_computing_structure_refinement 'SHELXL-97 (Sheldrick, 2008)'
_computing_structure_solution 'SHELXS-97 (Sheldrick, 2008)'
_diffrn_ambient_temperature 294(2)
_diffrn_measured_fraction_theta_full 0.996
_diffrn_measured_fraction_theta_max 0.996
_diffrn_measurement_device 'Bruker SMART APEX CCD area-detector'
_diffrn_measurement_device_type 'CCD Area Detector'
_diffrn_measurement_method '\w scan'
_diffrn_radiation_monochromator graphite
_diffrn_radiation_source 'fine-focus sealed tube'
_diffrn_radiation_type MoK\a
_diffrn_radiation_wavelength 0.71073
_diffrn_reflns_av_R_equivalents 0.0170
_diffrn_reflns_av_sigmaI/netI 0.0168
_diffrn_reflns_limit_h_max 11
_diffrn_reflns_limit_h_min -11
_diffrn_reflns_limit_k_max 11
_diffrn_reflns_limit_k_min -11
_diffrn_reflns_limit_l_max 12
_diffrn_reflns_limit_l_min -12
_diffrn_reflns_number 7726
_diffrn_reflns_theta_full 25.00
_diffrn_reflns_theta_max 25.00
_diffrn_reflns_theta_min 2.07
_diffrn_standards_number 0
_exptl_absorpt_coefficient_mu 0.082
_exptl_absorpt_correction_type none
_exptl_crystal_colour colorless
_exptl_crystal_density_diffrn 1.128
_exptl_crystal_density_method 'not measured'
_exptl_crystal_description needle
_exptl_crystal_F_000 296
_exptl_crystal_size_max 0.15
_exptl_crystal_size_mid 0.11
_exptl_crystal_size_min 0.07
_refine_diff_density_max 0.190
_refine_diff_density_min -0.127
_refine_diff_density_rms 0.026
_refine_ls_extinction_method none
_refine_ls_goodness_of_fit_ref 1.042
_refine_ls_hydrogen_treatment mixed
_refine_ls_matrix_type full
_refine_ls_number_parameters 182
_refine_ls_number_reflns 2798
_refine_ls_number_restraints 0
_refine_ls_restrained_S_all 1.042
_refine_ls_R_factor_all 0.0512
_refine_ls_R_factor_gt 0.0450
_refine_ls_shift/su_max 0.000
_refine_ls_shift/su_mean 0.000
_refine_ls_structure_factor_coef Fsqd
_refine_ls_weighting_details 'calc w=1/[\s^2^(Fo^2^)+(0.0610P)^2^+0.1440P] where P=(Fo^2^+2Fc^2^)/3'
_refine_ls_weighting_scheme calc
_refine_ls_wR_factor_gt 0.1234
_refine_ls_wR_factor_ref 0.1286
_reflns_number_gt 2373
_reflns_number_total 2798
_reflns_threshold_expression I>2\s(I)
_cod_data_source_file ol203466m_si_003.cif
_cod_data_source_block af62m
_cod_database_code 1503615

loop_
_symmetry_equiv_pos_as_xyz
'x, y, z'
'-x, -y, -z'

loop_
_atom_site_label
_atom_site_type_symbol
_atom_site_fract_x
_atom_site_fract_y
_atom_site_fract_z
_atom_site_U_iso_or_equiv
_atom_site_adp_type
_atom_site_occupancy
_atom_site_symmetry_multiplicity
_atom_site_calc_flag
_atom_site_refinement_flags
C1 C 0.21922(19) 0.07465(18) 0.09221(15) 0.0577(4) Uani 1 1 d .
H1 H 0.3248 0.0210 0.0241 0.069 Uiso 1 1 calc R
C2 C 0.1559(2) -0.0403(2) 0.17034(19) 0.0771(5) Uani 1 1 d .
H2A H 0.0888 -0.0617 0.1264 0.093 Uiso 1 1 calc R
H2B H 0.2456 -0.1368 0.1777 0.093 Uiso 1 1 calc R
C3 C 0.1470(2) 0.1092(2) 0.33863(16) 0.0644(4) Uani 1 1 d .
C4 C 0.34195(17) 0.21417(17) 0.17801(15) 0.0536(4) Uani 1 1 d .
C5 C 0.4558(2) 0.3385(2) 0.29356(19) 0.0710(5) Uani 1 1 d .
C6 C 0.4322(4) 0.3514(3) 0.4447(2) 0.1154(8) Uani 1 1 d .
H6A H 0.3198 0.4159 0.4897 0.173 Uiso 1 1 calc R
H6B H 0.5013 0.3962 0.4586 0.173 Uiso 1 1 calc R
H6C H 0.4604 0.2502 0.4813 0.173 Uiso 1 1 calc R
C7 C 0.6312(3) 0.2420(3) 0.2212(3) 0.1236(10) Uani 1 1 d .
H7A H 0.6610 0.1384 0.2526 0.185 Uiso 1 1 calc R
H7B H 0.6993 0.2855 0.2393 0.185 Uiso 1 1 calc R
H7C H 0.6460 0.2401 0.1251 0.185 Uiso 1 1 calc R
C8 C 0.3898(4) 0.4956(3) 0.2375(3) 0.1142(8) Uani 1 1 d .
H8A H 0.4064 0.4850 0.1419 0.171 Uiso 1 1 calc R
H8B H 0.4458 0.5547 0.2517 0.171 Uiso 1 1 calc R
H8C H 0.2749 0.5477 0.2828 0.171 Uiso 1 1 calc R
C9 C 0.2585(3) 0.0008(3) 0.4170(2) 0.0851(6) Uani 1 1 d .
H9A H 0.1941 -0.0252 0.4991 0.128 Uiso 1 1 calc R
H9B H 0.3189 0.0505 0.4394 0.128 Uiso 1 1 calc R
H9C H 0.3332 -0.0918 0.3624 0.128 Uiso 1 1 calc R
C10 C 0.0195(3) 0.2539(3) 0.4200(2) 0.0909(6) Uani 1 1 d .
H10A H -0.0475 0.3186 0.3655 0.136 Uiso 1 1 calc R
H10B H 0.0724 0.3089 0.4469 0.136 Uiso 1 1 calc R
H10C H -0.0476 0.2268 0.4994 0.136 Uiso 1 1 calc R
C11 C 0.1010(2) 0.1934(2) 0.02816(17) 0.0649(4) Uani 1 1 d .
H11 H -0.0079 0.2343 0.0810 0.078 Uiso 1 1 calc R
C12 C 0.1322(2) 0.2477(2) -0.09488(19) 0.0743(5) Uani 1 1 d .
C13 C -0.0017(4) 0.3732(3) -0.1430(3) 0.1241(9) Uani 1 1 d .
H13A H -0.1033 0.4036 -0.0715 0.186 Uiso 1 1 calc R
H13B H -0.0122 0.3350 -0.2209 0.186 Uiso 1 1 calc R
H13C H 0.0253 0.4610 -0.1671 0.186 Uiso 1 1 calc R
C14 C 0.3021(3) 0.1954(3) -0.19284(19) 0.0907(6) Uani 1 1 d .
H14A H 0.3720 0.0962 -0.1665 0.109 Uiso 1 1 calc R
H14B H 0.2980 0.1818 -0.2834 0.109 Uiso 1 1 calc R
H4O H 0.389(4) 0.295(4) -0.103(4) 0.167(12) Uiso 1 1 d .
N1 N 0.24039(15) 0.14199(14) 0.20373(12) 0.0558(3) Uani 1 1 d .
O1 O 0.06168(15) 0.03392(16) 0.29991(13) 0.0791(4) Uani 1 1 d .
O2 O 0.41632(14) 0.23372(14) 0.06434(11) 0.0681(3) Uani 1 1 d .
O3 O 0.35171(14) 0.25898(14) 0.29259(11) 0.0690(3) Uani 1 1 d .
O4 O 0.3689(2) 0.3033(2) -0.19486(17) 0.1139(6) Uani 1 1 d .

loop_
_atom_site_aniso_label
_atom_site_aniso_U_11
_atom_site_aniso_U_22
_atom_site_aniso_U_33
_atom_site_aniso_U_23
_atom_site_aniso_U_13
_atom_site_aniso_U_12
C1 0.0564(8) 0.0638(9) 0.0593(9) -0.0013(7) -0.0120(7) -0.0332(7)
C2 0.0894(12) 0.0809(12) 0.0820(12) 0.0082(9) -0.0247(10) -0.0559(10)
C3 0.0642(9) 0.0801(11) 0.0580(9) 0.0111(8) -0.0107(7) -0.0446(8)
C4 0.0512(8) 0.0588(8) 0.0552(8) 0.0044(6) -0.0142(7) -0.0281(7)
C5 0.0748(11) 0.0759(11) 0.0834(12) 0.0017(9) -0.0298(9) -0.0459(9)
C6 0.152(2) 0.137(2) 0.1031(17) -0.0035(15) -0.0563(16) -0.0874(19)
C7 0.0692(13) 0.150(2) 0.161(2) -0.0420(19) -0.0354(14) -0.0438(15)
C8 0.140(2) 0.0870(15) 0.151(2) 0.0244(15) -0.0645(18) -0.0686(15)
C9 0.0934(13) 0.1058(15) 0.0730(11) 0.0314(10) -0.0277(10) -0.0600(12)
C10 0.0788(12) 0.1064(15) 0.0765(12) -0.0104(11) 0.0057(10) -0.0446(12)
C11 0.0556(9) 0.0776(10) 0.0690(10) -0.0002(8) -0.0179(7) -0.0340(8)
C12 0.0884(12) 0.0809(11) 0.0738(11) 0.0110(9) -0.0359(10) -0.0470(10)
C13 0.143(2) 0.126(2) 0.131(2) 0.0403(17) -0.0866(19) -0.0556(18)
C14 0.1202(17) 0.1121(16) 0.0593(10) 0.0097(10) -0.0189(11) -0.0726(14)
N1 0.0570(7) 0.0664(8) 0.0526(7) 0.0049(5) -0.0117(5) -0.0371(6)
O1 0.0794(8) 0.1021(9) 0.0767(8) 0.0138(7) -0.0147(6) -0.0646(7)
O2 0.0689(7) 0.0928(8) 0.0573(6) 0.0068(5) -0.0108(5) -0.0531(6)
O3 0.0828(8) 0.0876(8) 0.0593(7) 0.0048(5) -0.0201(6) -0.0574(7)
O4 0.1488(15) 0.1587(15) 0.0817(10) 0.0286(10) -0.0308(10) -0.1147(14)

loop_
_atom_type_symbol
_atom_type_description
_atom_type_scat_dispersion_real
_atom_type_scat_dispersion_imag
_atom_type_scat_source
C C 0.0033 0.0016 'International Tables Vol C Tables 4.2.6.8 and 6.1.1.4'
H H 0.0000 0.0000 'International Tables Vol C Tables 4.2.6.8 and 6.1.1.4'
N N 0.0061 0.0033 'International Tables Vol C Tables 4.2.6.8 and 6.1.1.4'
O O 0.0106 0.0060 'International Tables Vol C Tables 4.2.6.8 and 6.1.1.4'

loop_
_geom_angle_atom_site_label_1
_geom_angle_atom_site_label_2
_geom_angle_atom_site_label_3
_geom_angle
N1 C1 C11 111.82(13)
N1 C1 C2 99.39(12)
C11 C1 C2 113.18(14)
N1 C1 H1 110.7
C11 C1 H1 110.7
C2 C1 H1 110.7
O1 C2 C1 104.18(14)
O1 C2 H2A 110.9
C1 C2 H2A 110.9
O1 C2 H2B 110.9
C1 C2 H2B 110.9
H2A C2 H2B 108.9
O1 C3 N1 101.48(12)
O1 C3 C10 106.96(14)
N1 C3 C10 112.76(14)
O1 C3 C9 109.87(14)
N1 C3 C9 112.09(14)
C10 C3 C9 112.91(17)
O2 C4 O3 124.77(13)
O2 C4 N1 123.72(14)
O3 C4 N1 111.51(12)
O3 C5 C7 111.03(15)
O3 C5 C8 109.06(15)
C7 C5 C8 113.7(2)
O3 C5 C6 101.38(15)
C7 C5 C6 110.2(2)
C8 C5 C6 110.7(2)
C5 C6 H6A 109.5
C5 C6 H6B 109.5
H6A C6 H6B 109.5
C5 C6 H6C 109.5
H6A C6 H6C 109.5
H6B C6 H6C 109.5
C5 C7 H7A 109.5
C5 C7 H7B 109.5
H7A C7 H7B 109.5
C5 C7 H7C 109.5
H7A C7 H7C 109.5
H7B C7 H7C 109.5
C5 C8 H8A 109.5
C5 C8 H8B 109.5
H8A C8 H8B 109.5
C5 C8 H8C 109.5
H8A C8 H8C 109.5
H8B C8 H8C 109.5
C3 C9 H9A 109.5
C3 C9 H9B 109.5
H9A C9 H9B 109.5
C3 C9 H9C 109.5
H9A C9 H9C 109.5
H9B C9 H9C 109.5
C3 C10 H10A 109.5
C3 C10 H10B 109.5
H10A C10 H10B 109.5
C3 C10 H10C 109.5
H10A C10 H10C 109.5
H10B C10 H10C 109.5
C12 C11 C1 127.80(16)
C12 C11 H11 116.1
C1 C11 H11 116.1
C11 C12 C14 122.95(18)
C11 C12 C13 121.2(2)
C14 C12 C13 115.74(19)
C12 C13 H13A 109.5
C12 C13 H13B 109.5
H13A C13 H13B 109.5
C12 C13 H13C 109.5
H13A C13 H13C 109.5
H13B C13 H13C 109.5
O4 C14 C12 111.31(18)
O4 C14 H14A 109.4
C12 C14 H14A 109.4
O4 C14 H14B 109.4
C12 C14 H14B 109.4
H14A C14 H14B 108.0
C4 N1 C1 120.64(12)
C4 N1 C3 127.82(13)
C1 N1 C3 111.42(11)
C2 O1 C3 108.24(12)
C4 O3 C5 122.72(12)
C14 O4 H4O 103.9(19)

loop_
_geom_bond_atom_site_label_1
_geom_bond_atom_site_label_2
_geom_bond_distance
C1 N1 1.4678(19)
C1 C11 1.488(2)
C1 C2 1.514(2)
C1 H1 0.9800
C2 O1 1.417(2)
C2 H2A 0.9700
C2 H2B 0.9700
C3 O1 1.427(2)
C3 N1 1.4893(19)
C3 C10 1.504(3)
C3 C9 1.510(3)
C4 O2 1.2137(17)
C4 O3 1.3343(18)
C4 N1 1.3452(18)
C5 O3 1.4662(18)
C5 C7 1.496(3)
C5 C8 1.497(3)
C5 C6 1.518(3)
C6 H6A 0.9600
C6 H6B 0.9600
C6 H6C 0.9600
C7 H7A 0.9600
C7 H7B 0.9600
C7 H7C 0.9600
C8 H8A 0.9600
C8 H8B 0.9600
C8 H8C 0.9600
C9 H9A 0.9600
C9 H9B 0.9600
C9 H9C 0.9600
C10 H10A 0.9600
C10 H10B 0.9600
C10 H10C 0.9600
C11 C12 1.323(2)
C11 H11 0.9300
C12 C14 1.507(3)
C12 C13 1.508(3)
C13 H13A 0.9600
C13 H13B 0.9600
C13 H13C 0.9600
C14 O4 1.404(3)
C14 H14A 0.9700
C14 H14B 0.9700
O4 H4O 1.01(3)

loop_
_geom_hbond_atom_site_label_D
_geom_hbond_atom_site_label_H
_geom_hbond_atom_site_label_A
_geom_hbond_distance_DH
_geom_hbond_distance_HA
_geom_hbond_distance_DA
_geom_hbond_angle_DHA
O4 H4O O2 1.01(3) 1.83(3) 2.822(2) 165(3)

loop_
_geom_torsion_atom_site_label_1
_geom_torsion_atom_site_label_2
_geom_torsion_atom_site_label_3
_geom_torsion_atom_site_label_4
_geom_torsion
N1 C1 C2 O1 34.13(16)
C11 C1 C2 O1 -84.59(17)
N1 C1 C11 C12 110.84(19)
C2 C1 C11 C12 -137.90(18)
C1 C11 C12 C14 -0.8(3)
C1 C11 C12 C13 -177.71(18)
C11 C12 C14 O4 -100.7(2)
C13 C12 C14 O4 76.4(2)
O2 C4 N1 C1 2.9(2)
O3 C4 N1 C1 -176.26(12)
O2 C4 N1 C3 178.48(15)
O3 C4 N1 C3 -0.7(2)
C11 C1 N1 C4 -81.71(17)
C2 C1 N1 C4 158.56(14)
C11 C1 N1 C3 102.03(15)
C2 C1 N1 C3 -17.70(16)
O1 C3 N1 C4 179.16(14)
C10 C3 N1 C4 65.1(2)
C9 C3 N1 C4 -63.7(2)
O1 C3 N1 C1 -4.90(16)
C10 C3 N1 C1 -118.98(16)
C9 C3 N1 C1 112.28(16)
C1 C2 O1 C3 -40.79(18)
N1 C3 O1 C2 28.08(17)
C10 C3 O1 C2 146.41(15)
C9 C3 O1 C2 -90.70(17)
O2 C4 O3 C5 0.0(2)
N1 C4 O3 C5 179.13(13)
C7 C5 O3 C4 -58.8(2)
C8 C5 O3 C4 67.3(2)
C6 C5 O3 C4 -175.89(17)
